data_4133694
loop_
_publ_author_name
'Arnold, Amela'
'Sherbow, Tobias J.'
'Sayler, Richard I.'
'Britt, R. David'
'Thompson, Emily J.'
'Mu\~noz, M Teresa'
'Fettinger, James C.'
'Berben, Louise A.'

_publ_section_title
;
 Organic Electron Delocalization Modulated by Ligand Charge States in
 [L<sub>2</sub>M]<sup> <i>n-</i> </sup> Complexes of Group 13 Ions.
;
_journal_issue 40
_journal_name_full 'Journal of the American Chemical Society'
_journal_page_first 15792
_journal_page_last 15803
_journal_paper_doi 10.1021/jacs.9b05602
_journal_volume 141
_journal_year 2019
_chemical_formula_moiety 'C66 H54 Ga N6 Na O4, 2.68(C6 H6), 0.32(C4 H8 O)'
_chemical_formula_sum 'C83.36 H72.64 Ga N6 Na O4.32'
_chemical_formula_weight 1320.26
_space_group_crystal_system monoclinic
_space_group_IT_number 14
_space_group_name_Hall '-P 2ybc'
_space_group_name_H-M_alt 'P 1 21/c 1'
_atom_sites_solution_hydrogens geom
_audit_creation_method SHELXL-2017/1
_cell_angle_alpha 90
_cell_angle_beta 90.799(4)
_cell_angle_gamma 90
_cell_formula_units_Z 4
_cell_length_a 10.7198(5)
_cell_length_b 15.4675(7)
_cell_length_c 39.951(2)
_cell_measurement_reflns_used 7517
_cell_measurement_temperature 90(2)
_cell_measurement_theta_max 70.34
_cell_measurement_theta_min 4.38
_cell_volume 6623.6(5)
_computing_cell_refinement 'SAINT (8.37a) (Bruker, 2016)'
_computing_data_collection 'Apex2 (2014.9-1) (Bruker, 2014)'
_computing_data_reduction 'SAINT (8.37a) (Bruker, 2016)'
_computing_molecular_graphics 'Bruker SHELXTL'
_computing_publication_material 'Bruker SHELXTL'
_computing_structure_refinement 'SHELXL-2017/1 (Sheldrick, 2017)'
_computing_structure_solution 'SHELXT (Sheldrick, 2014)'
_diffrn_ambient_temperature 90(2)
_diffrn_measured_fraction_theta_full 0.997
_diffrn_measured_fraction_theta_max 0.949
_diffrn_measurement_device_type 'Bruker APEX-II CCD'
_diffrn_measurement_method '\f and \w scans'
_diffrn_radiation_type CuK\a
_diffrn_radiation_wavelength 1.54178
_diffrn_reflns_av_R_equivalents 0.1099
_diffrn_reflns_av_unetI/netI 0.1366
_diffrn_reflns_Laue_measured_fraction_full 0.997
_diffrn_reflns_Laue_measured_fraction_max 0.949
_diffrn_reflns_limit_h_max 13
_diffrn_reflns_limit_h_min -12
_diffrn_reflns_limit_k_max 18
_diffrn_reflns_limit_k_min -17
_diffrn_reflns_limit_l_max 42
_diffrn_reflns_limit_l_min -48
_diffrn_reflns_number 30982
_diffrn_reflns_point_group_measured_fraction_full 0.997
_diffrn_reflns_point_group_measured_fraction_max 0.949
_diffrn_reflns_theta_full 67.679
_diffrn_reflns_theta_max 72.961
_diffrn_reflns_theta_min 2.857
_exptl_absorpt_coefficient_mu 1.100
_exptl_absorpt_correction_T_max 0.7806
_exptl_absorpt_correction_T_min 0.6584
_exptl_absorpt_correction_type multi-scan
_exptl_absorpt_process_details 'SADABS 2016/2 (Sheldrick, 2016)'
_exptl_crystal_colour Red
_exptl_crystal_density_diffrn 1.324
_exptl_crystal_description Block
_exptl_crystal_F_000 2765
_exptl_crystal_size_max 0.265
_exptl_crystal_size_mid 0.200
_exptl_crystal_size_min 0.096
_refine_diff_density_max 2.281
_refine_diff_density_min -1.273
_refine_diff_density_rms 0.138
_refine_ls_extinction_method none
_refine_ls_goodness_of_fit_ref 1.019
_refine_ls_hydrogen_treatment constr
_refine_ls_matrix_type full
_refine_ls_number_parameters 847
_refine_ls_number_reflns 12556
_refine_ls_number_restraints 53
_refine_ls_restrained_S_all 1.067
_refine_ls_R_factor_all 0.1698
_refine_ls_R_factor_gt 0.1284
_refine_ls_shift/su_max 0.000
_refine_ls_shift/su_mean 0.000
_refine_ls_structure_factor_coef Fsqd
_refine_ls_weighting_details 'w=1/[\s^2^(Fo^2^)+(0.1200P)^2^+100.0000P] where P=(Fo^2^+2Fc^2^)/3'
_refine_ls_weighting_scheme calc
_refine_ls_wR_factor_gt 0.3103
_refine_ls_wR_factor_ref 0.3455
_reflns_Friedel_coverage 0.000
_reflns_number_gt 8659
_reflns_number_total 12556
_reflns_threshold_expression 'I > 2\s(I)'
_cod_data_source_file ja9b05602_si_001.cif
_cod_data_source_block AMA17JF2MI
_cod_depositor_comments
;
The following automatic conversions were performed:

data item '_exptl_absorpt_correction_type' value 'Multi-scan' was
changed to 'multi-scan' in accordance with the
/home/saulius/struct/COD-crude-data/automatic-downloads/DataCite-retrospective/ACS/depositions/lib/dictionaries/cif_core.dic
dictionary named 'cif_core.dic' version 2.4.2 last updated on
2011-04-26.

Automatic conversion script
Id: cif_fix_values 6909 2019-04-08 15:41:33Z antanas 
;
_cod_original_cell_volume 6623.6(6)
_cod_original_sg_symbol_H-M 'P 21/c'
_cod_database_code 4133694
_shelx_shelxl_version_number 2017/1
_shelx_space_group_comment
; 
The symmetry employed for this shelxl refinement is uniquely defined 
by the following loop, which should always be used as a source of 
symmetry information in preference to the above space-group names. 
They are only intended as comments. 
;
_shelx_estimated_absorpt_t_min 0.759
_shelx_estimated_absorpt_t_max 0.902

loop_
_space_group_symop_operation_xyz
'x, y, z'
'-x, y+1/2, -z+1/2'
'-x, -y, -z'
'x, -y-1/2, z-1/2'

loop_
_atom_site_label
_atom_site_type_symbol
_atom_site_fract_x
_atom_site_fract_y
_atom_site_fract_z
_atom_site_U_iso_or_equiv
_atom_site_adp_type
_atom_site_occupancy
_atom_site_site_symmetry_order
_atom_site_calc_flag
_atom_site_refinement_flags_posn
_atom_site_refinement_flags_adp
_atom_site_refinement_flags_occupancy
_atom_site_disorder_assembly
_atom_site_disorder_group
Ga1 Ga 0.25237(10) 0.46326(7) 0.15413(3) 0.0185(3) Uani 1 1 d D . . . .
Na1 Na 0.3812(4) 0.6111(3) 0.11245(10) 0.0286(9) Uani 1 1 d . . . . .
C1 C 0.2303(8) 0.2459(6) 0.1597(2) 0.0175(18) Uani 1 1 d . . . . .
N1 N 0.1793(7) 0.3318(4) 0.1490(2) 0.0249(19) Uani 1 1 d D . . . .
C2 C 0.3538(9) 0.2322(7) 0.1535(3) 0.027(2) Uani 1 1 d . . . . .
H2 H 0.398024 0.274473 0.141138 0.032 Uiso 1 1 calc R U . . .
N2 N 0.0735(6) 0.4796(5) 0.13767(19) 0.0262(19) Uani 1 1 d D . . . .
C3 C 0.4185(11) 0.1575(7) 0.1646(3) 0.037(3) Uani 1 1 d . . . . .
H3 H 0.503006 0.147966 0.158840 0.044 Uiso 1 1 calc R U . . .
N3 N 0.2405(7) 0.5973(4) 0.15928(19) 0.0211(16) Uani 1 1 d D . . . .
C4 C 0.3548(11) 0.0989(7) 0.1842(3) 0.035(3) Uani 1 1 d . . . . .
H4 H 0.397324 0.049856 0.192979 0.042 Uiso 1 1 calc R U . . .
N4 N 0.3404(6) 0.4582(6) 0.10760(15) 0.0193(16) Uani 1 1 d D . . . .
C5 C 0.2295(10) 0.1111(7) 0.1911(3) 0.028(2) Uani 1 1 d . . . . .
H5 H 0.185116 0.067406 0.202688 0.034 Uiso 1 1 calc R U . . .
N5 N 0.4230(6) 0.4244(5) 0.17038(18) 0.0208(17) Uani 1 1 d D . . . .
C6 C 0.1669(8) 0.1879(6) 0.1811(2) 0.0183(19) Uani 1 1 d . . . . .
N6 N 0.2297(7) 0.4407(5) 0.20696(16) 0.0214(17) Uani 1 1 d D . . . .
O6 O 0.0475(6) 0.2046(4) 0.18794(17) 0.0242(15) Uani 1 1 d . . . . .
C7 C -0.0315(11) 0.1344(7) 0.1963(3) 0.035(3) Uani 1 1 d . . . . .
H7A H -0.031966 0.092062 0.178014 0.052 Uiso 1 1 calc R U . . .
H7B H -0.116469 0.155776 0.199654 0.052 Uiso 1 1 calc R U . . .
H7C H -0.000703 0.106905 0.216876 0.052 Uiso 1 1 calc R U . . .
C8 C 0.0671(8) 0.3235(6) 0.1323(2) 0.0194(19) Uani 1 1 d . . . . .
C9 C 0.0163(9) 0.4118(6) 0.1248(3) 0.021(2) Uani 1 1 d . . . . .
C10 C -0.0881(9) 0.4239(7) 0.1060(3) 0.024(2) Uani 1 1 d . . . . .
H10 H -0.132288 0.376055 0.096753 0.029 Uiso 1 1 calc R U . . .
C11 C -0.1304(9) 0.5103(7) 0.1003(3) 0.025(2) Uani 1 1 d . . . . .
H11 H -0.200656 0.520860 0.086123 0.030 Uiso 1 1 calc R U . . .
C12 C -0.0696(9) 0.5774(6) 0.1153(3) 0.025(2) Uani 1 1 d . . . . .
H12 H -0.102103 0.634259 0.113051 0.030 Uiso 1 1 calc R U . . .
C13 C 0.0426(9) 0.5638(6) 0.1346(2) 0.0197(19) Uani 1 1 d . . . . .
C14 C 0.1221(11) 0.6257(7) 0.1492(3) 0.029(2) Uani 1 1 d . . . . .
C15 C 0.2941(9) 0.6329(6) 0.1889(2) 0.0198(19) Uani 1 1 d . . . . .
C16 C 0.2252(11) 0.6723(6) 0.2144(2) 0.026(2) Uani 1 1 d . . . . .
H16 H 0.137615 0.679277 0.211586 0.031 Uiso 1 1 calc R U . . .
C17 C 0.2835(10) 0.7013(6) 0.2440(2) 0.026(2) Uani 1 1 d . . . . .
H17 H 0.235086 0.727200 0.261055 0.031 Uiso 1 1 calc R U . . .
C18 C 0.4067(10) 0.6928(6) 0.2483(3) 0.027(2) Uani 1 1 d . . . . .
H18 H 0.444655 0.710735 0.268831 0.033 Uiso 1 1 calc R U . . .
C19 C 0.4815(10) 0.6575(7) 0.2228(3) 0.031(2) Uani 1 1 d . . . . .
H19 H 0.568872 0.650291 0.225918 0.037 Uiso 1 1 calc R U . . .
C20 C 0.4211(9) 0.6335(6) 0.1926(2) 0.0186(19) Uani 1 1 d . . . . .
O20 O 0.4927(6) 0.6109(4) 0.16490(18) 0.0238(15) Uani 1 1 d . . . . .
C21 C 0.6232(9) 0.6100(7) 0.1678(3) 0.027(2) Uani 1 1 d . . . . .
H21A H 0.653771 0.669179 0.171072 0.040 Uiso 1 1 calc R U . . .
H21B H 0.658733 0.585842 0.147388 0.040 Uiso 1 1 calc R U . . .
H21C H 0.648274 0.574415 0.187062 0.040 Uiso 1 1 calc R U . . .
C22 C 0.0010(9) 0.2453(6) 0.1206(2) 0.023(2) Uani 1 1 d . . . . .
C23 C 0.0644(12) 0.1829(7) 0.1016(3) 0.034(3) Uani 1 1 d . . . . .
H23 H 0.149704 0.190979 0.096239 0.041 Uiso 1 1 calc R U . . .
C24 C 0.0013(13) 0.1098(7) 0.0909(3) 0.041(3) Uani 1 1 d . . . . .
H24 H 0.044674 0.067349 0.078365 0.049 Uiso 1 1 calc R U . . .
C25 C -0.1203(13) 0.0971(8) 0.0977(3) 0.043(3) Uani 1 1 d . . . . .
H25 H -0.161314 0.046599 0.089607 0.052 Uiso 1 1 calc R U . . .
C26 C -0.1867(12) 0.1578(8) 0.1165(3) 0.042(3) Uani 1 1 d . . . . .
H26 H -0.271713 0.148616 0.121974 0.051 Uiso 1 1 calc R U . . .
C27 C -0.1227(10) 0.2328(7) 0.1271(3) 0.027(2) Uani 1 1 d . . . . .
H27 H -0.166645 0.275816 0.139130 0.033 Uiso 1 1 calc R U . . .
C28 C 0.0969(10) 0.7212(7) 0.1467(2) 0.025(2) Uani 1 1 d . . . . .
C29 C -0.0218(11) 0.7557(8) 0.1482(3) 0.032(2) Uani 1 1 d . . . . .
H29 H -0.091816 0.718213 0.149434 0.039 Uiso 1 1 calc R U . . .
C30 C -0.0405(14) 0.8475(8) 0.1477(3) 0.045(3) Uani 1 1 d . . . . .
H30 H -0.122028 0.871336 0.148872 0.054 Uiso 1 1 calc R U . . .
C31 C 0.0617(16) 0.8997(9) 0.1456(3) 0.051(4) Uani 1 1 d . . . . .
H31 H 0.049396 0.960502 0.144769 0.061 Uiso 1 1 calc R U . . .
C32 C 0.1811(13) 0.8686(8) 0.1446(3) 0.043(3) Uani 1 1 d . . . . .
H32 H 0.250085 0.907070 0.143438 0.051 Uiso 1 1 calc R U . . .
C33 C 0.1997(12) 0.7783(7) 0.1453(3) 0.034(3) Uani 1 1 d . . . . .
H33 H 0.282065 0.755636 0.144737 0.041 Uiso 1 1 calc R U . . .
C34 C 0.2714(9) 0.4354(6) 0.0791(2) 0.0197(18) Uani 1 1 d . . . . .
C35 C 0.2691(10) 0.3507(7) 0.0664(2) 0.026(2) Uani 1 1 d . . . . .
H35 H 0.318222 0.307251 0.077005 0.031 Uiso 1 1 calc R U . . .
C36 C 0.1962(11) 0.3294(8) 0.0385(3) 0.035(3) Uani 1 1 d . . . . .
H36 H 0.195652 0.271878 0.030171 0.042 Uiso 1 1 calc R U . . .
C37 C 0.1245(11) 0.3926(8) 0.0230(3) 0.035(3) Uani 1 1 d . . . . .
H37 H 0.071796 0.377498 0.004621 0.042 Uiso 1 1 calc R U . . .
C38 C 0.1286(10) 0.4794(8) 0.0343(3) 0.031(2) Uani 1 1 d . . . . .
H38 H 0.081922 0.523403 0.023231 0.037 Uiso 1 1 calc R U . . .
C39 C 0.2029(9) 0.4979(7) 0.0618(2) 0.0210(19) Uani 1 1 d . . . . .
O39 O 0.2174(7) 0.5822(4) 0.07362(17) 0.0262(15) Uani 1 1 d . . . . .
C40 C 0.1356(11) 0.6481(7) 0.0603(3) 0.031(2) Uani 1 1 d . . . . .
H40A H 0.155535 0.658740 0.036774 0.047 Uiso 1 1 calc R U . . .
H40B H 0.146836 0.701584 0.073129 0.047 Uiso 1 1 calc R U . . .
H40C H 0.048823 0.628776 0.061877 0.047 Uiso 1 1 calc R U . . .
C41 C 0.4610(8) 0.4233(6) 0.1120(2) 0.0174(19) Uani 1 1 d . . . . .
C42 C 0.5054(9) 0.4123(6) 0.1449(3) 0.024(2) Uani 1 1 d . . . . .
C43 C 0.6273(9) 0.3935(6) 0.1549(3) 0.023(2) Uani 1 1 d . . . . .
H43 H 0.689835 0.384794 0.138658 0.028 Uiso 1 1 calc R U . . .
C44 C 0.6575(9) 0.3875(7) 0.1890(3) 0.026(2) Uani 1 1 d . . . . .
H44 H 0.739603 0.372118 0.196057 0.031 Uiso 1 1 calc R U . . .
C45 C 0.5635(9) 0.4048(7) 0.2132(3) 0.024(2) Uani 1 1 d . . . . .
H45 H 0.584097 0.405216 0.236414 0.029 Uiso 1 1 calc R U . . .
C46 C 0.4467(8) 0.4204(6) 0.2029(3) 0.023(2) Uani 1 1 d . . . . .
C47 C 0.3364(9) 0.4313(6) 0.2241(2) 0.0189(19) Uani 1 1 d . . . . .
C48 C 0.1131(8) 0.4348(6) 0.2242(2) 0.0200(19) Uani 1 1 d . . . . .
C49 C 0.0210(8) 0.4962(6) 0.2182(3) 0.022(2) Uani 1 1 d . . . . .
H49 H 0.038333 0.543253 0.203682 0.027 Uiso 1 1 calc R U . . .
C50 C -0.0938(9) 0.4910(7) 0.2324(3) 0.025(2) Uani 1 1 d . . . . .
H50 H -0.156983 0.531876 0.226901 0.030 Uiso 1 1 calc R U . . .
C51 C -0.1173(9) 0.4239(7) 0.2555(2) 0.024(2) Uani 1 1 d . . . . .
H51 H -0.193711 0.422549 0.267289 0.029 Uiso 1 1 calc R U . . .
C52 C -0.0294(9) 0.3608(7) 0.2610(3) 0.024(2) Uani 1 1 d . . . . .
H52 H -0.048136 0.314070 0.275448 0.029 Uiso 1 1 calc R U . . .
C53 C 0.0860(8) 0.3636(7) 0.2459(3) 0.023(2) Uani 1 1 d . . . . .
O53 O 0.1744(7) 0.3022(4) 0.24820(18) 0.0256(15) Uani 1 1 d . . . . .
C54 C 0.1496(11) 0.2290(8) 0.2679(3) 0.038(3) Uani 1 1 d . . . . .
H54A H 0.144503 0.246216 0.291473 0.057 Uiso 1 1 calc R U . . .
H54B H 0.216837 0.186725 0.265334 0.057 Uiso 1 1 calc R U . . .
H54C H 0.070229 0.203196 0.260698 0.057 Uiso 1 1 calc R U . . .
C55 C 0.5415(9) 0.4084(7) 0.0825(2) 0.021(2) Uani 1 1 d . . . . .
C56 C 0.5432(9) 0.4674(7) 0.0562(2) 0.026(2) Uani 1 1 d . . . . .
H56 H 0.491016 0.516944 0.056719 0.032 Uiso 1 1 calc R U . . .
C57 C 0.6214(11) 0.4540(9) 0.0289(3) 0.038(3) Uani 1 1 d . . . . .
H57 H 0.621085 0.494425 0.010982 0.046 Uiso 1 1 calc R U . . .
C58 C 0.6974(11) 0.3843(10) 0.0276(3) 0.043(3) Uani 1 1 d . . . . .
H58 H 0.753709 0.377742 0.009663 0.051 Uiso 1 1 calc R U . . .
C59 C 0.6926(10) 0.3210(8) 0.0533(3) 0.034(3) Uani 1 1 d . . . . .
H59 H 0.743016 0.270615 0.052002 0.041 Uiso 1 1 calc R U . . .
C60 C 0.6151(10) 0.3325(7) 0.0802(3) 0.030(2) Uani 1 1 d . . . . .
H60 H 0.610877 0.289588 0.097160 0.036 Uiso 1 1 calc R U . . .
C61 C 0.3489(9) 0.4326(6) 0.2610(2) 0.022(2) Uani 1 1 d . . . . .
C62 C 0.4170(10) 0.3675(7) 0.2787(2) 0.025(2) Uani 1 1 d . . . . .
H62 H 0.452903 0.320514 0.266963 0.030 Uiso 1 1 calc R U . . .
C63 C 0.4307(11) 0.3730(8) 0.3134(3) 0.032(2) Uani 1 1 d . . . . .
H63 H 0.478409 0.330376 0.324934 0.038 Uiso 1 1 calc R U . . .
C64 C 0.3764(10) 0.4392(7) 0.3314(3) 0.030(2) Uani 1 1 d . . . . .
H64 H 0.386089 0.442148 0.355065 0.036 Uiso 1 1 calc R U . . .
C65 C 0.3081(10) 0.5007(8) 0.3143(3) 0.030(2) Uani 1 1 d . . . . .
H65 H 0.268229 0.545487 0.326388 0.036 Uiso 1 1 calc R U . . .
C66 C 0.2964(9) 0.4987(7) 0.2798(2) 0.022(2) Uani 1 1 d . . . . .
H66 H 0.251612 0.543507 0.268664 0.027 Uiso 1 1 calc R U . . .
C71 C 0.4387(13) 0.7645(12) 0.0725(4) 0.084(10) Uani 0.68 1 d G . P A 1
H71 H 0.361935 0.788933 0.079438 0.100 Uiso 0.68 1 calc R U P A 1
C72 C 0.5402(17) 0.7620(13) 0.0945(3) 0.075(8) Uani 0.68 1 d G . P A 1
H72 H 0.532882 0.784783 0.116470 0.090 Uiso 0.68 1 calc R U P A 1
C73 C 0.6524(15) 0.7262(13) 0.0844(4) 0.116(14) Uani 0.68 1 d G U P A 1
H73 H 0.721847 0.724553 0.099387 0.139 Uiso 0.68 1 calc R U P A 1
C74 C 0.6631(13) 0.6929(10) 0.0522(5) 0.054(6) Uani 0.68 1 d G . P A 1
H74 H 0.739867 0.668472 0.045271 0.064 Uiso 0.68 1 calc R U P A 1
C75 C 0.5616(15) 0.6954(10) 0.0302(3) 0.071(8) Uani 0.68 1 d G . P A 1
H75 H 0.568922 0.672622 0.008238 0.085 Uiso 0.68 1 calc R U P A 1
C76 C 0.4494(13) 0.7312(11) 0.0404(4) 0.052(5) Uani 0.68 1 d G U P A 1
H76 H 0.379955 0.732852 0.025321 0.063 Uiso 0.68 1 calc R U P A 1
O81 O 0.5002(17) 0.7014(14) 0.0801(5) 0.020(4) Uiso 0.32 1 d D . P A 2
C81 C 0.466(3) 0.713(4) 0.0456(6) 0.052(5) Uiso 0.32 1 d D U P A 2
H81A H 0.405421 0.760552 0.043072 0.063 Uiso 0.32 1 calc R U P A 2
H81B H 0.426797 0.659084 0.036708 0.063 Uiso 0.32 1 calc R U P A 2
C82 C 0.584(4) 0.733(3) 0.0266(7) 0.045(11) Uiso 0.32 1 d D . P A 2
H82A H 0.580474 0.791928 0.017151 0.054 Uiso 0.32 1 calc R U P A 2
H82B H 0.595171 0.691238 0.007957 0.054 Uiso 0.32 1 calc R U P A 2
C83 C 0.692(3) 0.725(6) 0.0518(9) 0.116(14) Uiso 0.32 1 d D U P A 2
H83A H 0.746107 0.776734 0.050854 0.139 Uiso 0.32 1 calc R U P A 2
H83B H 0.742623 0.673141 0.047125 0.139 Uiso 0.32 1 calc R U P A 2
C84 C 0.6307(18) 0.718(2) 0.0859(7) 0.021(7) Uiso 0.32 1 d D . P A 2
H84A H 0.668778 0.669986 0.098925 0.025 Uiso 0.32 1 calc R U P A 2
H84B H 0.642082 0.772224 0.098636 0.025 Uiso 0.32 1 calc R U P A 2
C91 C 0.0125(17) 0.8607(14) 0.0557(4) 0.060(4) Uani 0.68 1 d G U P B 1
H91 H -0.035651 0.858251 0.075459 0.072 Uiso 0.68 1 calc R U P B 1
C92 C 0.1318(18) 0.8958(13) 0.0568(4) 0.092(11) Uani 0.68 1 d G . P B 1
H92 H 0.165212 0.917450 0.077244 0.110 Uiso 0.68 1 calc R U P B 1
C93 C 0.2022(14) 0.8994(12) 0.0278(5) 0.088(9) Uani 0.68 1 d G . P B 1
H93 H 0.283711 0.923401 0.028550 0.106 Uiso 0.68 1 calc R U P B 1
C94 C 0.1532(17) 0.8677(13) -0.0022(4) 0.088(9) Uani 0.68 1 d G . P B 1
H94 H 0.201347 0.870153 -0.021931 0.106 Uiso 0.68 1 calc R U P B 1
C95 C 0.0339(18) 0.8326(13) -0.0032(4) 0.079(7) Uani 0.68 1 d G U P B 1
H95 H 0.000485 0.810953 -0.023717 0.094 Uiso 0.68 1 calc R U P B 1
C96 C -0.0365(15) 0.8290(13) 0.0257(5) 0.104(11) Uani 0.68 1 d G . P B 1
H96 H -0.118016 0.805001 0.024977 0.125 Uiso 0.68 1 calc R U P B 1
C101 C -0.095(3) 0.873(2) 0.0566(6) 0.045(9) Uiso 0.32 1 d G . P C 2
H101 H -0.136433 0.869827 0.077328 0.054 Uiso 0.32 1 calc R U P C 2
C102 C -0.162(2) 0.888(2) 0.0271(7) 0.073(15) Uiso 0.32 1 d G . P C 2
H102 H -0.249690 0.895224 0.027807 0.088 Uiso 0.32 1 calc R U P C 2
C103 C -0.101(3) 0.892(2) -0.0033(6) 0.037(8) Uiso 0.32 1 d G . P C 2
H103 H -0.146508 0.901914 -0.023358 0.045 Uiso 0.32 1 calc R U P C 2
C104 C 0.028(3) 0.880(2) -0.0042(7) 0.079(7) Uiso 0.32 1 d G U P C 2
H104 H 0.069931 0.883207 -0.025003 0.094 Uiso 0.32 1 calc R U P C 2
C105 C 0.095(2) 0.865(3) 0.0252(9) 0.082(17) Uiso 0.32 1 d G . P C 2
H105 H 0.183190 0.857811 0.024518 0.099 Uiso 0.32 1 calc R U P C 2
C106 C 0.034(3) 0.861(3) 0.0556(7) 0.060(5) Uiso 0.32 1 d G U P C 2
H106 H 0.080010 0.851120 0.075684 0.072 Uiso 0.32 1 calc R U P C 2
C111 C 0.393(2) 0.0850(17) 0.0747(7) 0.111(8) Uiso 0.68 1 d G U P D 1
H111 H 0.319979 0.104663 0.085391 0.133 Uiso 0.68 1 calc R U P D 1
C112 C 0.442(3) 0.1319(15) 0.0483(7) 0.094(10) Uiso 0.68 1 d G . P D 1
H112 H 0.402817 0.183568 0.040941 0.112 Uiso 0.68 1 calc R U P D 1
C113 C 0.550(3) 0.103(2) 0.0326(7) 0.39(7) Uiso 0.68 1 d G . P D 1
H113 H 0.583281 0.135087 0.014524 0.471 Uiso 0.68 1 calc R U P D 1
C114 C 0.608(2) 0.027(2) 0.0433(7) 0.162(19) Uiso 0.68 1 d G . P D 1
H114 H 0.680908 0.007700 0.032556 0.194 Uiso 0.68 1 calc R U P D 1
C115 C 0.558(2) -0.0195(14) 0.0697(7) 0.089(9) Uiso 0.68 1 d G . P D 1
H115 H 0.598073 -0.071207 0.077006 0.107 Uiso 0.68 1 calc R U P D 1
C116 C 0.451(3) 0.0093(17) 0.0854(6) 0.17(2) Uiso 0.68 1 d G . P D 1
H116 H 0.417608 -0.022726 0.103424 0.200 Uiso 0.68 1 calc R U P D 1
C121 C 0.363(5) 0.059(4) 0.0880(10) 0.111(8) Uiso 0.32 1 d G U P E 2
H121 H 0.329601 0.062295 0.109814 0.133 Uiso 0.32 1 calc R U P E 2
C122 C 0.324(4) -0.005(3) 0.0661(14) 0.115(10) Uiso 0.32 1 d G U P E 2
H122 H 0.263032 -0.046371 0.072936 0.138 Uiso 0.32 1 calc R U P E 2
C123 C 0.373(5) -0.010(3) 0.0341(13) 0.114(11) Uiso 0.32 1 d G U P E 2
H123 H 0.345520 -0.054188 0.019100 0.137 Uiso 0.32 1 calc R U P E 2
C124 C 0.461(5) 0.050(3) 0.0240(10) 0.105(11) Uiso 0.32 1 d G U P E 2
H124 H 0.494576 0.046660 0.002141 0.126 Uiso 0.32 1 calc R U P E 2
C125 C 0.501(4) 0.114(3) 0.0459(12) 0.091(10) Uiso 0.32 1 d G U P E 2
H125 H 0.561147 0.155326 0.039018 0.109 Uiso 0.32 1 calc R U P E 2
C126 C 0.452(5) 0.119(3) 0.0779(11) 0.091(10) Uiso 0.32 1 d G U P E 2
H126 H 0.478661 0.163144 0.092854 0.109 Uiso 0.32 1 calc R U P E 2

loop_
_atom_site_aniso_label
_atom_site_aniso_U_11
_atom_site_aniso_U_22
_atom_site_aniso_U_33
_atom_site_aniso_U_23
_atom_site_aniso_U_13
_atom_site_aniso_U_12
Ga1 0.0210(5) 0.0183(5) 0.0162(5) 0.0003(4) 0.0002(4) 0.0009(5)
Na1 0.039(2) 0.022(2) 0.025(2) -0.0029(16) -0.0056(17) -0.0018(17)
C1 0.022(4) 0.013(4) 0.017(4) 0.006(3) -0.008(4) 0.002(4)
N1 0.016(4) 0.024(5) 0.035(5) 0.003(4) 0.005(3) 0.005(3)
C2 0.027(5) 0.022(5) 0.031(6) 0.013(4) 0.003(4) -0.001(4)
N2 0.048(5) 0.016(4) 0.016(4) -0.002(3) 0.021(4) 0.000(4)
C3 0.033(6) 0.030(6) 0.048(7) 0.010(5) 0.003(5) 0.014(5)
N3 0.022(4) 0.023(4) 0.018(4) -0.007(3) 0.005(3) -0.002(3)
C4 0.035(6) 0.023(6) 0.048(7) 0.017(5) -0.002(5) 0.001(5)
N4 0.019(3) 0.029(4) 0.011(4) -0.008(3) 0.004(3) -0.002(3)
C5 0.031(5) 0.021(5) 0.032(6) 0.011(4) -0.002(4) 0.004(4)
N5 0.033(4) 0.025(4) 0.005(4) 0.003(3) 0.004(3) -0.006(4)
C6 0.019(4) 0.020(5) 0.016(5) 0.009(4) -0.004(3) -0.001(4)
N6 0.016(4) 0.011(4) 0.038(5) 0.002(3) 0.002(3) 0.001(3)
O6 0.024(3) 0.023(4) 0.026(4) 0.005(3) 0.003(3) -0.004(3)
C7 0.041(6) 0.030(6) 0.034(6) 0.009(5) 0.009(5) -0.010(5)
C8 0.019(4) 0.016(5) 0.023(5) 0.006(4) -0.002(4) 0.003(4)
C9 0.021(4) 0.014(5) 0.027(5) -0.002(4) -0.001(4) -0.004(4)
C10 0.023(5) 0.021(5) 0.029(5) -0.002(4) -0.003(4) -0.004(4)
C11 0.023(5) 0.027(6) 0.025(5) 0.010(4) -0.004(4) 0.002(4)
C12 0.021(5) 0.017(5) 0.036(6) -0.005(4) 0.002(4) 0.001(4)
C13 0.027(5) 0.011(4) 0.021(5) 0.000(4) 0.001(4) 0.004(4)
C14 0.040(6) 0.023(5) 0.024(5) -0.013(4) 0.008(5) -0.011(4)
C15 0.031(5) 0.015(5) 0.013(4) 0.002(3) 0.005(4) -0.001(4)
C16 0.042(6) 0.017(5) 0.018(5) -0.003(4) -0.001(4) -0.006(4)
C17 0.046(6) 0.013(5) 0.019(5) -0.006(4) 0.003(4) -0.006(4)
C18 0.041(6) 0.016(5) 0.024(5) 0.000(4) 0.002(4) -0.003(4)
C19 0.037(6) 0.031(6) 0.025(6) -0.001(4) -0.011(4) -0.016(5)
C20 0.027(5) 0.013(4) 0.016(5) -0.002(3) -0.001(4) 0.000(4)
O20 0.023(3) 0.023(4) 0.026(4) -0.002(3) 0.004(3) -0.006(3)
C21 0.026(5) 0.022(5) 0.032(6) 0.002(4) -0.001(4) -0.003(4)
C22 0.033(5) 0.016(5) 0.019(5) 0.002(4) -0.009(4) 0.001(4)
C23 0.054(7) 0.027(6) 0.022(5) 0.001(4) 0.006(5) -0.002(5)
C24 0.069(9) 0.019(6) 0.035(7) -0.012(5) -0.013(6) -0.001(6)
C25 0.062(8) 0.027(6) 0.039(7) -0.001(5) -0.015(6) -0.021(6)
C26 0.049(7) 0.029(7) 0.048(8) 0.014(6) -0.020(6) -0.012(5)
C27 0.033(5) 0.019(5) 0.029(6) 0.000(4) -0.012(4) -0.001(4)
C28 0.042(6) 0.024(5) 0.010(5) 0.000(4) -0.002(4) 0.004(5)
C29 0.041(6) 0.034(6) 0.022(6) 0.000(4) 0.001(4) 0.004(5)
C30 0.077(9) 0.036(7) 0.023(6) 0.003(5) -0.002(6) 0.028(7)
C31 0.093(11) 0.029(7) 0.030(7) -0.002(5) -0.002(7) 0.003(7)
C32 0.066(8) 0.026(6) 0.037(7) 0.003(5) 0.008(6) -0.004(6)
C33 0.056(7) 0.010(5) 0.036(6) 0.006(4) -0.001(5) 0.003(5)
C34 0.023(4) 0.025(5) 0.012(4) 0.001(3) -0.002(3) 0.002(4)
C35 0.030(5) 0.028(5) 0.019(5) 0.000(4) 0.001(4) 0.000(4)
C36 0.051(7) 0.036(6) 0.019(5) -0.004(5) -0.006(5) -0.003(5)
C37 0.036(6) 0.038(7) 0.031(6) -0.005(5) -0.014(5) -0.009(5)
C38 0.032(5) 0.038(7) 0.023(5) 0.000(5) -0.009(4) 0.005(5)
C39 0.021(4) 0.023(5) 0.018(5) 0.001(4) -0.001(4) 0.003(4)
O39 0.035(4) 0.024(4) 0.020(3) 0.001(3) -0.005(3) 0.004(3)
C40 0.045(6) 0.029(6) 0.020(5) 0.006(4) 0.007(5) 0.016(5)
C41 0.016(4) 0.028(5) 0.009(4) -0.009(4) 0.003(3) 0.002(4)
C42 0.029(5) 0.019(5) 0.023(5) -0.005(4) 0.009(4) 0.003(4)
C43 0.022(4) 0.023(5) 0.025(5) -0.007(4) 0.001(4) -0.005(4)
C44 0.020(5) 0.031(6) 0.027(5) 0.003(4) 0.004(4) 0.009(4)
C45 0.024(5) 0.027(5) 0.022(5) -0.005(4) 0.000(4) -0.002(4)
C46 0.013(4) 0.019(5) 0.036(6) 0.000(4) 0.006(4) 0.002(4)
C47 0.023(4) 0.008(4) 0.026(5) -0.001(4) 0.002(4) 0.001(3)
C48 0.018(4) 0.021(5) 0.021(5) -0.003(4) 0.007(4) 0.001(4)
C49 0.019(4) 0.017(5) 0.030(6) -0.002(4) 0.000(4) 0.002(4)
C50 0.023(5) 0.022(5) 0.030(6) -0.012(4) -0.003(4) -0.002(4)
C51 0.024(5) 0.028(6) 0.021(5) -0.008(4) 0.000(4) 0.000(4)
C52 0.026(5) 0.021(5) 0.027(5) -0.005(4) 0.001(4) -0.003(4)
C53 0.017(4) 0.025(5) 0.026(5) -0.005(4) -0.003(4) 0.002(4)
O53 0.038(4) 0.015(3) 0.024(4) 0.005(3) 0.004(3) 0.002(3)
C54 0.039(6) 0.032(6) 0.042(7) 0.016(5) -0.001(5) 0.000(5)
C55 0.024(5) 0.030(5) 0.011(4) -0.005(4) 0.000(4) 0.000(4)
C56 0.029(5) 0.036(6) 0.014(5) 0.006(4) -0.003(4) -0.004(5)
C57 0.043(6) 0.058(8) 0.014(5) 0.008(5) 0.005(4) 0.002(6)
C58 0.034(6) 0.072(9) 0.022(6) -0.014(6) 0.006(5) 0.000(6)
C59 0.027(5) 0.046(7) 0.029(6) -0.013(5) -0.008(4) 0.006(5)
C60 0.032(5) 0.035(6) 0.022(5) -0.011(4) 0.001(4) 0.002(5)
C61 0.021(4) 0.020(5) 0.024(5) 0.004(4) 0.004(4) -0.004(4)
C62 0.039(6) 0.020(5) 0.017(5) 0.004(4) -0.006(4) 0.009(4)
C63 0.043(6) 0.035(6) 0.017(5) 0.009(4) -0.007(4) 0.005(5)
C64 0.037(6) 0.031(6) 0.022(5) 0.002(4) 0.003(4) -0.001(5)
C65 0.034(5) 0.034(6) 0.023(5) -0.001(4) 0.005(4) 0.001(5)
C66 0.025(5) 0.021(5) 0.021(5) 0.000(4) -0.003(4) -0.001(4)
C71 0.053(13) 0.13(3) 0.074(18) -0.057(18) 0.020(12) -0.034(15)
C72 0.10(2) 0.085(19) 0.039(13) -0.002(12) -0.017(13) 0.001(16)
C73 0.115(15) 0.117(15) 0.116(15) 0.001(3) 0.002(3) 0.000(3)
C74 0.078(15) 0.014(9) 0.068(15) 0.001(9) -0.005(12) -0.003(9)
C75 0.076(18) 0.045(15) 0.09(2) 0.013(14) 0.010(15) 0.004(13)
C76 0.053(5) 0.052(5) 0.052(5) 0.001(3) 0.001(3) -0.001(3)
C91 0.061(5) 0.060(5) 0.059(5) 0.000(3) 0.000(3) 0.001(3)
C92 0.15(3) 0.09(2) 0.032(13) 0.007(13) -0.003(16) 0.04(2)
C93 0.13(3) 0.064(18) 0.071(19) -0.009(14) -0.020(18) 0.000(17)
C94 0.10(2) 0.11(2) 0.057(17) 0.002(16) 0.004(15) 0.005(19)
C95 0.079(8) 0.079(8) 0.078(8) -0.001(3) 0.000(3) -0.002(3)
C96 0.17(3) 0.10(2) 0.049(16) 0.011(16) -0.020(19) 0.00(2)

loop_
_atom_type_symbol
_atom_type_description
_atom_type_scat_dispersion_real
_atom_type_scat_dispersion_imag
_atom_type_scat_source
C C 0.0181 0.0091 'International Tables Vol C Tables 4.2.6.8 and 6.1.1.4'
H H 0.0000 0.0000 'International Tables Vol C Tables 4.2.6.8 and 6.1.1.4'
N N 0.0311 0.0180 'International Tables Vol C Tables 4.2.6.8 and 6.1.1.4'
O O 0.0492 0.0322 'International Tables Vol C Tables 4.2.6.8 and 6.1.1.4'
Na Na 0.1353 0.1239 'International Tables Vol C Tables 4.2.6.8 and 6.1.1.4'
Ga Ga -1.2846 0.7763 'International Tables Vol C Tables 4.2.6.8 and 6.1.1.4'

loop_
_geom_angle_atom_site_label_1
_geom_angle_atom_site_label_2
_geom_angle_atom_site_label_3
_geom_angle
N5 Ga1 N2 169.8(3)
N5 Ga1 N3 108.6(3)
N2 Ga1 N3 81.4(3)
N5 Ga1 N4 81.8(3)
N2 Ga1 N4 98.7(3)
N3 Ga1 N4 98.8(3)
N5 Ga1 N6 75.6(3)
N2 Ga1 N6 102.6(3)
N3 Ga1 N6 93.2(3)
N4 Ga1 N6 156.8(3)
N5 Ga1 N1 94.3(3)
N2 Ga1 N1 75.5(3)
N3 Ga1 N1 155.5(3)
N4 Ga1 N1 92.7(3)
N6 Ga1 N1 84.0(3)
N5 Ga1 Na1 89.1(2)
N2 Ga1 Na1 99.0(2)
N3 Ga1 Na1 50.2(2)
N4 Ga1 Na1 49.8(2)
N6 Ga1 Na1 133.6(2)
N1 Ga1 Na1 141.5(2)
O81 Na1 O39 99.1(5)
O81 Na1 O20 102.6(5)
O39 Na1 O20 158.1(3)
O81 Na1 N4 130.6(6)
O39 Na1 N4 68.3(3)
O20 Na1 N4 99.0(3)
O81 Na1 N3 147.3(6)
O39 Na1 N3 91.5(3)
O20 Na1 N3 68.5(3)
N4 Na1 N3 82.1(2)
O39 Na1 C71 87.4(4)
O20 Na1 C71 111.8(4)
N4 Na1 C71 142.1(4)
N3 Na1 C71 128.9(3)
O39 Na1 C72 114.3(4)
O20 Na1 C72 86.1(3)
N4 Na1 C72 148.3(4)
N3 Na1 C72 128.1(3)
C71 Na1 C72 27.17(17)
O81 Na1 C41 114.9(6)
O39 Na1 C41 91.3(3)
O20 Na1 C41 82.3(3)
N4 Na1 C41 27.1(2)
N3 Na1 C41 95.6(3)
C71 Na1 C41 135.4(3)
C72 Na1 C41 125.9(4)
O81 Na1 Ga1 170.3(5)
O39 Na1 Ga1 83.3(2)
O20 Na1 Ga1 75.79(19)
N4 Na1 Ga1 41.61(15)
N3 Na1 Ga1 41.36(15)
C71 Na1 Ga1 166.0(3)
C72 Na1 Ga1 161.6(3)
C41 Na1 Ga1 55.52(18)
C2 C1 C6 119.0(8)
C2 C1 N1 115.9(8)
C6 C1 N1 123.9(8)
C8 N1 C1 111.6(7)
C8 N1 Ga1 116.3(6)
C1 N1 Ga1 132.0(6)
C1 C2 C3 122.7(9)
C1 C2 H2 118.6
C3 C2 H2 118.6
C9 N2 C13 128.4(8)
C9 N2 Ga1 117.4(6)
C13 N2 Ga1 112.2(6)
C4 C3 C2 118.0(10)
C4 C3 H3 121.0
C2 C3 H3 121.0
C14 N3 C15 118.3(7)
C14 N3 Ga1 109.8(6)
C15 N3 Ga1 116.3(6)
C14 N3 Na1 108.7(6)
C15 N3 Na1 111.1(6)
Ga1 N3 Na1 88.4(3)
C3 C4 C5 120.7(10)
C3 C4 H4 119.7
C5 C4 H4 119.7
C34 N4 C41 118.7(7)
C34 N4 Ga1 119.5(5)
C41 N4 Ga1 109.0(5)
C34 N4 Na1 114.0(6)
C41 N4 Na1 101.6(6)
Ga1 N4 Na1 88.6(3)
C4 C5 C6 120.8(9)
C4 C5 H5 119.6
C6 C5 H5 119.6
C46 N5 C42 127.4(8)
C46 N5 Ga1 119.3(6)
C42 N5 Ga1 113.0(6)
O6 C6 C5 123.7(8)
O6 C6 C1 117.9(8)
C5 C6 C1 118.1(8)
C47 N6 C48 119.4(7)
C47 N6 Ga1 114.4(6)
C48 N6 Ga1 126.1(6)
C6 O6 C7 118.4(8)
O6 C7 H7A 109.5
O6 C7 H7B 109.5
H7A C7 H7B 109.5
O6 C7 H7C 109.5
H7A C7 H7C 109.5
H7B C7 H7C 109.5
N1 C8 C22 130.2(8)
N1 C8 C9 109.0(8)
C22 C8 C9 120.8(8)
N2 C9 C10 119.0(9)
N2 C9 C8 118.7(8)
C10 C9 C8 122.2(9)
C9 C10 C11 118.4(9)
C9 C10 H10 120.8
C11 C10 H10 120.8
C12 C11 C10 119.6(9)
C12 C11 H11 120.2
C10 C11 H11 120.2
C11 C12 C13 121.2(9)
C11 C12 H12 119.4
C13 C12 H12 119.4
N2 C13 C14 118.3(9)
N2 C13 C12 113.2(8)
C14 C13 C12 128.5(9)
N3 C14 C13 116.7(9)
N3 C14 C28 119.2(9)
C13 C14 C28 122.4(10)
C20 C15 C16 116.8(9)
C20 C15 N3 118.9(8)
C16 C15 N3 124.2(9)
C17 C16 C15 121.1(10)
C17 C16 H16 119.4
C15 C16 H16 119.4
C18 C17 C16 120.4(10)
C18 C17 H17 119.8
C16 C17 H17 119.8
C17 C18 C19 120.9(10)
C17 C18 H18 119.6
C19 C18 H18 119.6
C20 C19 C18 117.4(10)
C20 C19 H19 121.3
C18 C19 H19 121.3
C15 C20 O20 117.9(8)
C15 C20 C19 122.6(9)
O20 C20 C19 119.5(9)
C20 O20 C21 119.6(8)
C20 O20 Na1 114.8(6)
C21 O20 Na1 123.9(6)
O20 C21 H21A 109.5
O20 C21 H21B 109.5
H21A C21 H21B 109.5
O20 C21 H21C 109.5
H21A C21 H21C 109.5
H21B C21 H21C 109.5
C27 C22 C23 118.8(10)
C27 C22 C8 121.2(9)
C23 C22 C8 120.0(9)
C24 C23 C22 119.3(11)
C24 C23 H23 120.3
C22 C23 H23 120.3
C25 C24 C23 121.7(12)
C25 C24 H24 119.1
C23 C24 H24 119.1
C24 C25 C26 120.6(11)
C24 C25 H25 119.7
C26 C25 H25 119.7
C25 C26 C27 117.5(12)
C25 C26 H26 121.2
C27 C26 H26 121.2
C22 C27 C26 121.9(11)
C22 C27 H27 119.0
C26 C27 H27 119.0
C29 C28 C33 118.6(10)
C29 C28 C14 122.8(10)
C33 C28 C14 118.5(10)
C28 C29 C30 120.7(12)
C28 C29 H29 119.6
C30 C29 H29 119.6
C31 C30 C29 118.3(13)
C31 C30 H30 120.8
C29 C30 H30 120.8
C30 C31 C32 123.1(12)
C30 C31 H31 118.4
C32 C31 H31 118.4
C31 C32 C33 118.6(13)
C31 C32 H32 120.7
C33 C32 H32 120.7
C32 C33 C28 120.6(11)
C32 C33 H33 119.7
C28 C33 H33 119.7
C39 C34 N4 119.9(9)
C39 C34 C35 117.6(9)
N4 C34 C35 122.5(9)
C36 C35 C34 121.1(10)
C36 C35 H35 119.4
C34 C35 H35 119.4
C37 C36 C35 119.5(11)
C37 C36 H36 120.2
C35 C36 H36 120.2
C36 C37 C38 120.8(10)
C36 C37 H37 119.6
C38 C37 H37 119.6
C39 C38 C37 117.7(10)
C39 C38 H38 121.2
C37 C38 H38 121.2
C38 C39 C34 123.1(10)
C38 C39 O39 121.5(9)
C34 C39 O39 115.3(8)
C39 O39 C40 118.2(8)
C39 O39 Na1 118.4(6)
C40 O39 Na1 123.4(6)
O39 C40 H40A 109.5
O39 C40 H40B 109.5
H40A C40 H40B 109.5
O39 C40 H40C 109.5
H40A C40 H40C 109.5
H40B C40 H40C 109.5
C42 C41 N4 117.6(7)
C42 C41 C55 122.0(8)
N4 C41 C55 120.0(8)
C42 C41 Na1 101.7(6)
N4 C41 Na1 51.3(5)
C55 C41 Na1 108.6(6)
N5 C42 C43 115.2(9)
N5 C42 C41 117.8(8)
C43 C42 C41 126.9(9)
C42 C43 C44 119.9(9)
C42 C43 H43 120.1
C44 C43 H43 120.1
C43 C44 C45 119.3(9)
C43 C44 H44 120.4
C45 C44 H44 120.4
C46 C45 C44 119.5(10)
C46 C45 H45 120.3
C44 C45 H45 120.3
N5 C46 C45 118.6(9)
N5 C46 C47 114.6(8)
C45 C46 C47 126.8(10)
N6 C47 C46 113.9(8)
N6 C47 C61 125.2(8)
C46 C47 C61 120.9(9)
C49 C48 C53 118.8(8)
C49 C48 N6 119.6(9)
C53 C48 N6 121.5(8)
C50 C49 C48 122.0(10)
C50 C49 H49 119.0
C48 C49 H49 119.0
C49 C50 C51 119.0(10)
C49 C50 H50 120.5
C51 C50 H50 120.5
C52 C51 C50 119.8(9)
C52 C51 H51 120.1
C50 C51 H51 120.1
C51 C52 C53 121.7(10)
C51 C52 H52 119.1
C53 C52 H52 119.1
O53 C53 C52 125.6(10)
O53 C53 C48 115.9(8)
C52 C53 C48 118.5(9)
C53 O53 C54 117.9(8)
O53 C54 H54A 109.5
O53 C54 H54B 109.5
H54A C54 H54B 109.5
O53 C54 H54C 109.5
H54A C54 H54C 109.5
H54B C54 H54C 109.5
C56 C55 C60 118.6(9)
C56 C55 C41 120.8(9)
C60 C55 C41 120.6(9)
C55 C56 C57 120.5(10)
C55 C56 H56 119.8
C57 C56 H56 119.8
C58 C57 C56 120.9(11)
C58 C57 H57 119.5
C56 C57 H57 119.5
C57 C58 C59 119.7(10)
C57 C58 H58 120.2
C59 C58 H58 120.2
C60 C59 C58 120.1(11)
C60 C59 H59 119.9
C58 C59 H59 119.9
C59 C60 C55 120.0(11)
C59 C60 H60 120.0
C55 C60 H60 120.0
C66 C61 C62 117.3(9)
C66 C61 C47 121.0(9)
C62 C61 C47 121.6(9)
C63 C62 C61 119.8(10)
C63 C62 H62 120.1
C61 C62 H62 120.1
C64 C63 C62 121.5(10)
C64 C63 H63 119.2
C62 C63 H63 119.2
C65 C64 C63 118.4(10)
C65 C64 H64 120.8
C63 C64 H64 120.8
C64 C65 C66 121.4(10)
C64 C65 H65 119.3
C66 C65 H65 119.3
C65 C66 C61 121.5(10)
C65 C66 H66 119.3
C61 C66 H66 119.3
C72 C71 C76 120.0
C72 C71 Na1 78.6(7)
C76 C71 Na1 102.9(7)
C72 C71 H71 120.0
C76 C71 H71 120.0
Na1 C71 H71 88.5
C73 C72 C71 120.0
C73 C72 Na1 105.0(7)
C71 C72 Na1 74.2(7)
C73 C72 H72 120.0
C71 C72 H72 120.0
Na1 C72 H72 90.8
C72 C73 C74 120.0
C72 C73 H73 120.0
C74 C73 H73 120.0
C75 C74 C73 120.0
C75 C74 H74 120.0
C73 C74 H74 120.0
C74 C75 C76 120.0
C74 C75 H75 120.0
C76 C75 H75 120.0
C75 C76 C71 120.0
C75 C76 H76 120.0
C71 C76 H76 120.0
C81 O81 C84 112(2)
C81 O81 Na1 118.5(19)
C84 O81 Na1 124.3(17)
O81 C81 C82 107.5(19)
O81 C81 H81A 110.2
C82 C81 H81A 110.2
O81 C81 H81B 110.2
C82 C81 H81B 110.2
H81A C81 H81B 108.5
C81 C82 C83 106.4(15)
C81 C82 H82A 110.5
C83 C82 H82A 110.5
C81 C82 H82B 110.5
C83 C82 H82B 110.5
H82A C82 H82B 108.6
C82 C83 C84 105.5(15)
C82 C83 H83A 110.6
C84 C83 H83A 110.6
C82 C83 H83B 110.6
C84 C83 H83B 110.6
H83A C83 H83B 108.8
O81 C84 C83 107(2)
O81 C84 H84A 110.2
C83 C84 H84A 110.2
O81 C84 H84B 110.2
C83 C84 H84B 110.2
H84A C84 H84B 108.5
C92 C91 C96 120.0
C92 C91 H91 120.0
C96 C91 H91 120.0
C91 C92 C93 120.0
C91 C92 H92 120.0
C93 C92 H92 120.0
C92 C93 C94 120.0
C92 C93 H93 120.0
C94 C93 H93 120.0
C95 C94 C93 120.0
C95 C94 H94 120.0
C93 C94 H94 120.0
C96 C95 C94 120.0
C96 C95 H95 120.0
C94 C95 H95 120.0
C95 C96 C91 120.0
C95 C96 H96 120.0
C91 C96 H96 120.0
C102 C101 C106 120.0
C102 C101 H101 120.0
C106 C101 H101 120.0
C101 C102 C103 120.0
C101 C102 H102 120.0
C103 C102 H102 120.0
C104 C103 C102 120.0
C104 C103 H103 120.0
C102 C103 H103 120.0
C103 C104 C105 120.0
C103 C104 H104 120.0
C105 C104 H104 120.0
C106 C105 C104 120.0
C106 C105 H105 120.0
C104 C105 H105 120.0
C105 C106 C101 120.0
C105 C106 H106 120.0
C101 C106 H106 120.0
C112 C111 C116 120.0
C112 C111 H111 120.0
C116 C111 H111 120.0
C111 C112 C113 120.0
C111 C112 H112 120.0
C113 C112 H112 120.0
C112 C113 C114 120.0
C112 C113 H113 120.0
C114 C113 H113 120.0
C115 C114 C113 120.0
C115 C114 H114 120.0
C113 C114 H114 120.0
C116 C115 C114 120.0
C116 C115 H115 120.0
C114 C115 H115 120.0
C115 C116 C111 120.0
C115 C116 H116 120.0
C111 C116 H116 120.0
C122 C121 C126 120.0
C122 C121 H121 120.0
C126 C121 H121 120.0
C121 C122 C123 120.0
C121 C122 H122 120.0
C123 C122 H122 120.0
C124 C123 C122 120.0
C124 C123 H123 120.0
C122 C123 H123 120.0
C123 C124 C125 120.0
C123 C124 H124 120.0
C125 C124 H124 120.0
C126 C125 C124 120.0
C126 C125 H125 120.0
C124 C125 H125 120.0
C125 C126 C121 120.0
C125 C126 H126 120.0
C121 C126 H126 120.0

loop_
_geom_bond_atom_site_label_1
_geom_bond_atom_site_label_2
_geom_bond_distance
Ga1 N5 2.024(6)
Ga1 N2 2.035(7)
Ga1 N3 2.088(6)
Ga1 N4 2.098(6)
Ga1 N6 2.156(6)
Ga1 N1 2.187(6)
Ga1 Na1 3.158(4)
Na1 O81 2.30(2)
Na1 O39 2.369(8)
Na1 O20 2.398(8)
Na1 N4 2.413(9)
Na1 N3 2.428(8)
Na1 C71 2.93(2)
Na1 C72 2.98(2)
Na1 C41 3.029(10)
C1 C2 1.367(13)
C1 C6 1.419(12)
C1 N1 1.496(11)
N1 C8 1.374(12)
C2 C3 1.415(15)
C2 H2 0.9500
N2 C9 1.315(12)
N2 C13 1.349(12)
C3 C4 1.383(16)
C3 H3 0.9500
N3 C14 1.398(14)
N3 C15 1.420(12)
C4 C5 1.388(16)
C4 H4 0.9500
N4 C34 1.396(11)
N4 C41 1.410(11)
C5 C6 1.419(13)
C5 H5 0.9500
N5 C46 1.321(13)
N5 C42 1.370(12)
C6 O6 1.337(11)
N6 C47 1.334(12)
N6 C48 1.439(11)
O6 C7 1.419(12)
C7 H7A 0.9800
C7 H7B 0.9800
C7 H7C 0.9800
C8 C22 1.474(14)
C8 C9 1.501(13)
C9 C10 1.352(14)
C10 C11 1.428(14)
C10 H10 0.9500
C11 C12 1.361(15)
C11 H11 0.9500
C12 C13 1.435(14)
C12 H12 0.9500
C13 C14 1.403(14)
C14 C28 1.504(15)
C15 C20 1.368(14)
C15 C16 1.405(13)
C16 C17 1.404(14)
C16 H16 0.9500
C17 C18 1.337(15)
C17 H17 0.9500
C18 C19 1.415(16)
C18 H18 0.9500
C19 C20 1.411(14)
C19 H19 0.9500
C20 O20 1.401(11)
O20 C21 1.402(12)
C21 H21A 0.9800
C21 H21B 0.9800
C21 H21C 0.9800
C22 C27 1.369(15)
C22 C23 1.408(15)
C23 C24 1.384(16)
C23 H23 0.9500
C24 C25 1.349(19)
C24 H24 0.9500
C25 C26 1.40(2)
C25 H25 0.9500
C26 C27 1.410(16)
C26 H26 0.9500
C27 H27 0.9500
C28 C29 1.383(15)
C28 C33 1.414(16)
C29 C30 1.434(17)
C29 H29 0.9500
C30 C31 1.37(2)
C30 H30 0.9500
C31 C32 1.37(2)
C31 H31 0.9500
C32 C33 1.412(16)
C32 H32 0.9500
C33 H33 0.9500
C34 C39 1.390(13)
C34 C35 1.405(14)
C35 C36 1.391(15)
C35 H35 0.9500
C36 C37 1.384(17)
C36 H36 0.9500
C37 C38 1.417(16)
C37 H37 0.9500
C38 C39 1.379(14)
C38 H38 0.9500
C39 O39 1.395(12)
O39 C40 1.441(12)
C40 H40A 0.9800
C40 H40B 0.9800
C40 H40C 0.9800
C41 C42 1.400(14)
C41 C55 1.488(12)
C42 C43 1.393(14)
C43 C44 1.399(15)
C43 H43 0.9500
C44 C45 1.431(14)
C44 H44 0.9500
C45 C46 1.335(14)
C45 H45 0.9500
C46 C47 1.474(13)
C47 C61 1.478(14)
C48 C49 1.389(14)
C48 C53 1.433(14)
C49 C50 1.365(14)
C49 H49 0.9500
C50 C51 1.414(15)
C50 H50 0.9500
C51 C52 1.372(14)
C51 H51 0.9500
C52 C53 1.384(14)
C52 H52 0.9500
C53 O53 1.344(12)
O53 C54 1.407(13)
C54 H54A 0.9800
C54 H54B 0.9800
C54 H54C 0.9800
C55 C56 1.393(14)
C55 C60 1.419(15)
C56 C57 1.400(14)
C56 H56 0.9500
C57 C58 1.352(18)
C57 H57 0.9500
C58 C59 1.420(19)
C58 H58 0.9500
C59 C60 1.379(15)
C59 H59 0.9500
C60 H60 0.9500
C61 C66 1.392(14)
C61 C62 1.426(14)
C62 C63 1.392(14)
C62 H62 0.9500
C63 C64 1.385(16)
C63 H63 0.9500
C64 C65 1.377(16)
C64 H64 0.9500
C65 C66 1.381(14)
C65 H65 0.9500
C66 H66 0.9500
C71 C72 1.3900
C71 C76 1.3900
C71 H71 0.9500
C72 C73 1.3900
C72 H72 0.9500
C73 C74 1.3900
C73 H73 0.9500
C74 C75 1.3900
C74 H74 0.9500
C75 C76 1.3900
C75 H75 0.9500
C76 H76 0.9500
O81 C81 1.434(10)
O81 C84 1.437(10)
C81 C82 1.520(10)
C81 H81A 0.9900
C81 H81B 0.9900
C82 C83 1.524(10)
C82 H82A 0.9900
C82 H82B 0.9900
C83 C84 1.525(10)
C83 H83A 0.9900
C83 H83B 0.9900
C84 H84A 0.9900
C84 H84B 0.9900
C91 C92 1.3900
C91 C96 1.3900
C91 H91 0.9500
C92 C93 1.3900
C92 H92 0.9500
C93 C94 1.3900
C93 H93 0.9500
C94 C95 1.3900
C94 H94 0.9500
C95 C96 1.3900
C95 H95 0.9500
C96 H96 0.9500
C101 C102 1.3900
C101 C106 1.3900
C101 H101 0.9500
C102 C103 1.3900
C102 H102 0.9500
C103 C104 1.3900
C103 H103 0.9500
C104 C105 1.3900
C104 H104 0.9500
C105 C106 1.3900
C105 H105 0.9500
C106 H106 0.9500
C111 C112 1.3900
C111 C116 1.3900
C111 H111 0.9500
C112 C113 1.3900
C112 H112 0.9500
C113 C114 1.3900
C113 H113 0.9500
C114 C115 1.3900
C114 H114 0.9500
C115 C116 1.3900
C115 H115 0.9500
C116 H116 0.9500
C121 C122 1.3900
C121 C126 1.3900
C121 H121 0.9500
C122 C123 1.3900
C122 H122 0.9500
C123 C124 1.3900
C123 H123 0.9500
C124 C125 1.3900
C124 H124 0.9500
C125 C126 1.3900
C125 H125 0.9500
C126 H126 0.9500

loop_
_geom_torsion_atom_site_label_1
_geom_torsion_atom_site_label_2
_geom_torsion_atom_site_label_3
_geom_torsion_atom_site_label_4
_geom_torsion
C2 C1 N1 C8 133.9(9)
C6 C1 N1 C8 -59.1(12)
C2 C1 N1 Ga1 -44.5(13)
C6 C1 N1 Ga1 122.6(9)
C6 C1 C2 C3 6.7(16)
N1 C1 C2 C3 174.4(10)
C1 C2 C3 C4 -3.7(19)
C2 C3 C4 C5 3.3(19)
C3 C4 C5 C6 -6.2(19)
C4 C5 C6 O6 -177.8(10)
C4 C5 C6 C1 9.1(16)
C2 C1 C6 O6 177.3(9)
N1 C1 C6 O6 10.7(14)
C2 C1 C6 C5 -9.2(14)
N1 C1 C6 C5 -175.8(9)
C5 C6 O6 C7 -19.8(14)
C1 C6 O6 C7 153.3(9)
C1 N1 C8 C22 -8.0(14)
Ga1 N1 C8 C22 170.7(8)
C1 N1 C8 C9 175.5(8)
Ga1 N1 C8 C9 -5.9(10)
C13 N2 C9 C10 -0.6(15)
Ga1 N2 C9 C10 -163.1(7)
C13 N2 C9 C8 -178.8(9)
Ga1 N2 C9 C8 18.8(11)
N1 C8 C9 N2 -7.7(12)
C22 C8 C9 N2 175.3(9)
N1 C8 C9 C10 174.2(9)
C22 C8 C9 C10 -2.7(15)
N2 C9 C10 C11 1.4(15)
C8 C9 C10 C11 179.4(9)
C9 C10 C11 C12 -3.7(15)
C10 C11 C12 C13 5.3(15)
C9 N2 C13 C14 -176.4(9)
Ga1 N2 C13 C14 -13.3(11)
C9 N2 C13 C12 2.0(14)
Ga1 N2 C13 C12 165.1(7)
C11 C12 C13 N2 -4.2(14)
C11 C12 C13 C14 174.0(10)
C15 N3 C14 C13 -143.7(9)
Ga1 N3 C14 C13 -6.8(11)
Na1 N3 C14 C13 88.4(9)
C15 N3 C14 C28 50.5(12)
Ga1 N3 C14 C28 -172.7(7)
Na1 N3 C14 C28 -77.5(9)
N2 C13 C14 N3 13.8(14)
C12 C13 C14 N3 -164.3(9)
N2 C13 C14 C28 179.2(9)
C12 C13 C14 C28 1.0(17)
C14 N3 C15 C20 -155.1(9)
Ga1 N3 C15 C20 70.7(10)
Na1 N3 C15 C20 -28.4(10)
C14 N3 C15 C16 21.5(13)
Ga1 N3 C15 C16 -112.6(9)
Na1 N3 C15 C16 148.3(8)
C20 C15 C16 C17 -7.3(14)
N3 C15 C16 C17 176.0(8)
C15 C16 C17 C18 0.7(15)
C16 C17 C18 C19 2.4(15)
C17 C18 C19 C20 1.2(15)
C16 C15 C20 O20 -167.4(8)
N3 C15 C20 O20 9.5(13)
C16 C15 C20 C19 11.2(14)
N3 C15 C20 C19 -171.9(9)
C18 C19 C20 C15 -8.4(15)
C18 C19 C20 O20 170.2(9)
C15 C20 O20 C21 -179.5(9)
C19 C20 O20 C21 1.9(13)
C15 C20 O20 Na1 15.1(10)
C19 C20 O20 Na1 -163.5(7)
N1 C8 C22 C27 131.2(11)
C9 C8 C22 C27 -52.5(14)
N1 C8 C22 C23 -50.2(15)
C9 C8 C22 C23 126.0(10)
C27 C22 C23 C24 -1.7(16)
C8 C22 C23 C24 179.8(10)
C22 C23 C24 C25 1.0(18)
C23 C24 C25 C26 -1(2)
C24 C25 C26 C27 1.8(18)
C23 C22 C27 C26 2.5(16)
C8 C22 C27 C26 -179.0(10)
C25 C26 C27 C22 -2.5(17)
N3 C14 C28 C29 -157.6(9)
C13 C14 C28 C29 37.4(15)
N3 C14 C28 C33 18.0(14)
C13 C14 C28 C33 -147.0(10)
C33 C28 C29 C30 0.8(15)
C14 C28 C29 C30 176.3(10)
C28 C29 C30 C31 0.5(17)
C29 C30 C31 C32 -1.4(19)
C30 C31 C32 C33 1(2)
C31 C32 C33 C28 0.4(18)
C29 C28 C33 C32 -1.2(16)
C14 C28 C33 C32 -177.0(10)
C41 N4 C34 C39 -138.1(9)
Ga1 N4 C34 C39 84.4(10)
Na1 N4 C34 C39 -18.4(10)
C41 N4 C34 C35 40.9(13)
Ga1 N4 C34 C35 -96.6(10)
Na1 N4 C34 C35 160.6(7)
C39 C34 C35 C36 -3.1(15)
N4 C34 C35 C36 177.9(9)
C34 C35 C36 C37 -0.1(16)
C35 C36 C37 C38 2.8(18)
C36 C37 C38 C39 -2.3(17)
C37 C38 C39 C34 -1.0(16)
C37 C38 C39 O39 176.8(10)
N4 C34 C39 C38 -177.3(9)
C35 C34 C39 C38 3.6(14)
N4 C34 C39 O39 4.7(13)
C35 C34 C39 O39 -174.3(8)
C38 C39 O39 C40 11.2(14)
C34 C39 O39 C40 -170.9(8)
C38 C39 O39 Na1 -165.9(8)
C34 C39 O39 Na1 12.1(11)
C34 N4 C41 C42 -151.3(9)
Ga1 N4 C41 C42 -9.7(11)
Na1 N4 C41 C42 82.8(9)
C34 N4 C41 C55 35.4(13)
Ga1 N4 C41 C55 176.9(7)
Na1 N4 C41 C55 -90.5(8)
C34 N4 C41 Na1 125.9(8)
Ga1 N4 C41 Na1 -92.5(4)
C46 N5 C42 C43 0.2(15)
Ga1 N5 C42 C43 174.2(7)
C46 N5 C42 C41 -177.4(9)
Ga1 N5 C42 C41 -3.4(11)
N4 C41 C42 N5 9.2(14)
C55 C41 C42 N5 -177.7(9)
Na1 C41 C42 N5 61.4(9)
N4 C41 C42 C43 -168.0(9)
C55 C41 C42 C43 5.1(16)
Na1 C41 C42 C43 -115.8(10)
N5 C42 C43 C44 0.5(14)
C41 C42 C43 C44 177.8(10)
C42 C43 C44 C45 -2.9(15)
C43 C44 C45 C46 4.7(16)
C42 N5 C46 C45 1.6(16)
Ga1 N5 C46 C45 -172.0(7)
C42 N5 C46 C47 -176.5(9)
Ga1 N5 C46 C47 9.9(11)
C44 C45 C46 N5 -4.0(15)
C44 C45 C46 C47 173.8(10)
C48 N6 C47 C46 167.8(8)
Ga1 N6 C47 C46 -11.8(10)
C48 N6 C47 C61 -13.1(13)
Ga1 N6 C47 C61 167.2(7)
N5 C46 C47 N6 2.0(12)
C45 C46 C47 N6 -175.9(10)
N5 C46 C47 C61 -177.0(9)
C45 C46 C47 C61 5.1(16)
C47 N6 C48 C49 133.8(10)
Ga1 N6 C48 C49 -46.6(12)
C47 N6 C48 C53 -50.6(13)
Ga1 N6 C48 C53 129.0(8)
C53 C48 C49 C50 0.6(15)
N6 C48 C49 C50 176.3(9)
C48 C49 C50 C51 3.7(15)
C49 C50 C51 C52 -6.0(15)
C50 C51 C52 C53 4.0(15)
C51 C52 C53 O53 -175.9(9)
C51 C52 C53 C48 0.4(15)
C49 C48 C53 O53 173.9(9)
N6 C48 C53 O53 -1.7(14)
C49 C48 C53 C52 -2.7(15)
N6 C48 C53 C52 -178.3(9)
C52 C53 O53 C54 -0.8(15)
C48 C53 O53 C54 -177.1(10)
C42 C41 C55 C56 -134.2(11)
N4 C41 C55 C56 38.8(14)
Na1 C41 C55 C56 -16.6(11)
C42 C41 C55 C60 47.8(14)
N4 C41 C55 C60 -139.2(10)
Na1 C41 C55 C60 165.4(8)
C60 C55 C56 C57 -3.5(15)
C41 C55 C56 C57 178.5(10)
C55 C56 C57 C58 -0.6(18)
C56 C57 C58 C59 3.8(18)
C57 C58 C59 C60 -3.0(18)
C58 C59 C60 C55 -1.1(16)
C56 C55 C60 C59 4.3(15)
C41 C55 C60 C59 -177.7(9)
N6 C47 C61 C66 -50.0(14)
C46 C47 C61 C66 129.0(10)
N6 C47 C61 C62 131.4(10)
C46 C47 C61 C62 -49.7(13)
C66 C61 C62 C63 -1.3(15)
C47 C61 C62 C63 177.4(10)
C61 C62 C63 C64 1.9(17)
C62 C63 C64 C65 -0.3(17)
C63 C64 C65 C66 -2.0(16)
C64 C65 C66 C61 2.6(16)
C62 C61 C66 C65 -1.0(14)
C47 C61 C66 C65 -179.7(9)
C76 C71 C72 C73 0.0
Na1 C71 C72 C73 98.5(7)
C76 C71 C72 Na1 -98.5(7)
C71 C72 C73 C74 0.0
Na1 C72 C73 C74 80.2(7)
C72 C73 C74 C75 0.0
C73 C74 C75 C76 0.0
C74 C75 C76 C71 0.0
C72 C71 C76 C75 0.0
Na1 C71 C76 C75 -84.2(7)
C84 O81 C81 C82 4(5)
Na1 O81 C81 C82 -151(3)
O81 C81 C82 C83 5(6)
C81 C82 C83 C84 -11(7)
C81 O81 C84 C83 -10(5)
Na1 O81 C84 C83 143(4)
C82 C83 C84 O81 13(7)
C96 C91 C92 C93 0.0
C91 C92 C93 C94 0.0
C92 C93 C94 C95 0.0
C93 C94 C95 C96 0.0
C94 C95 C96 C91 0.0
C92 C91 C96 C95 0.0
C106 C101 C102 C103 0.0
C101 C102 C103 C104 0.0
C102 C103 C104 C105 0.0
C103 C104 C105 C106 0.0
C104 C105 C106 C101 0.0
C102 C101 C106 C105 0.0
C116 C111 C112 C113 0.0
C111 C112 C113 C114 0.0
C112 C113 C114 C115 0.0
C113 C114 C115 C116 0.0
C114 C115 C116 C111 0.0
C112 C111 C116 C115 0.0
C126 C121 C122 C123 0.0
C121 C122 C123 C124 0.0
C122 C123 C124 C125 0.0
C123 C124 C125 C126 0.0
C124 C125 C126 C121 0.0
C122 C121 C126 C125 0.0
